data_7240633
loop_
_publ_author_name
'Bryndal, Iwona'
'Drozd, Marek'
'Lis, Tadeusz'
'Zar\;eba, Jan Kazimierz'
'Ratajczak, Henryk'

_publ_section_title
;
 Structural diversity of hydrogen-bonded complexes comprising phenol-based
 and pyridine-based components: NLO properties, crystallographic and
 spectroscopic studies
;
_journal_name_full CrystEngComm
_journal_paper_doi 10.1039/D0CE00606H
_journal_year 2020
_chemical_formula_moiety 'C6 H Cl4 O, C8 H12 N'
_chemical_formula_sum 'C14 H13 Cl4 N O'
_chemical_formula_weight 353.05
_chemical_name_common '2,3,6-trimethylpyridinium 2,3,5,6-tetrachlorophenolate'
_chemical_name_systematic '2,3,6-trimethylpyridinium 2,3,5,6-tetrachlorophenolate'
_space_group_crystal_system orthorhombic
_space_group_IT_number 19
_space_group_name_Hall 'P 2ac 2ab'
_space_group_name_H-M_alt 'P 21 21 21'
_atom_sites_solution_hydrogens geom
_atom_sites_solution_primary direct
_atom_sites_solution_secondary difmap
_audit_creation_method SHELXL-2018/1
_audit_update_record
;
2020-03-19 deposited with the CCDC.	2020-06-04 downloaded from the CCDC.
;
_cell_angle_alpha 90
_cell_angle_beta 90
_cell_angle_gamma 90
_cell_formula_units_Z 8
_cell_length_a 7.6730(18)
_cell_length_b 15.707(3)
_cell_length_c 24.892(5)
_cell_measurement_reflns_used 5780
_cell_measurement_temperature 100(2)
_cell_measurement_theta_max 30.528
_cell_measurement_theta_min 2.949
_cell_volume 3000.0(11)
_computing_cell_refinement
;
CrysAlisPro, Agilent Technologies,
Version 1.171.36.21 (release 14-08-2012 CrysAlis171 .NET)
(compiled Sep 14 2012,17:21:16)
;
_computing_data_collection
;
CrysAlisPro, Agilent Technologies,
Version 1.171.36.21 (release 14-08-2012 CrysAlis171 .NET)
(compiled Sep 14 2012,17:21:16)
;
_computing_data_reduction
;
CrysAlisPro, Agilent Technologies,
Version 1.171.36.21 (release 14-08-2012 CrysAlis171 .NET)
(compiled Sep 14 2012,17:21:16)
;
_computing_structure_refinement 'SHELXL-2018/1 (Sheldrick, 2015)'
_computing_structure_solution 'SHELXS-97 (Sheldrick, 2008)'
_diffrn_ambient_temperature 100(2)
_diffrn_detector_area_resol_mean 10.3456
_diffrn_measured_fraction_theta_full 0.998
_diffrn_measured_fraction_theta_max 0.917
_diffrn_measurement_device_type 'Xcalibur, Ruby'
_diffrn_measurement_method '\w scans'
_diffrn_radiation_monochromator graphite
_diffrn_radiation_type MoK\a
_diffrn_radiation_wavelength 0.71073
_diffrn_reflns_av_R_equivalents 0.0265
_diffrn_reflns_av_unetI/netI 0.0528
_diffrn_reflns_Laue_measured_fraction_full 0.998
_diffrn_reflns_Laue_measured_fraction_max 0.917
_diffrn_reflns_limit_h_max 8
_diffrn_reflns_limit_h_min -10
_diffrn_reflns_limit_k_max 21
_diffrn_reflns_limit_k_min -17
_diffrn_reflns_limit_l_max 33
_diffrn_reflns_limit_l_min -28
_diffrn_reflns_number 11914
_diffrn_reflns_point_group_measured_fraction_full 0.999
_diffrn_reflns_point_group_measured_fraction_max 0.915
_diffrn_reflns_theta_full 25.500
_diffrn_reflns_theta_max 30.597
_diffrn_reflns_theta_min 2.955
_diffrn_source 'Enhance (Mo) X-ray Source'
_exptl_absorpt_coefficient_mu 0.782
_exptl_absorpt_correction_T_max 0.826
_exptl_absorpt_correction_T_min 0.772
_exptl_absorpt_correction_type analytical
_exptl_absorpt_process_details
;
CrysAlisPro, Agilent Technologies,
Version 1.171.36.21 (release 14-08-2012 CrysAlis171 .NET)
(compiled Sep 14 2012,17:21:16)
Analytical numeric absorption correction using a multifaceted crystal
			model based on expressions derived by R.C. Clark & J.S. Reid.
(Clark, R. C. & Reid, J. S. (1995). Acta Cryst. A51, 887-897)
;
_exptl_crystal_colour colorless
_exptl_crystal_density_diffrn 1.563
_exptl_crystal_description plate
_exptl_crystal_F_000 1440
_exptl_crystal_size_max 0.480
_exptl_crystal_size_mid 0.410
_exptl_crystal_size_min 0.320
_refine_diff_density_max 0.552
_refine_diff_density_min -0.341
_refine_diff_density_rms 0.077
_refine_ls_abs_structure_details
;
 Refined as an inversion twin.
;
_refine_ls_abs_structure_Flack 0.51(6)
_refine_ls_extinction_method none
_refine_ls_goodness_of_fit_ref 1.059
_refine_ls_hydrogen_treatment constr
_refine_ls_matrix_type full
_refine_ls_number_parameters 368
_refine_ls_number_reflns 7676
_refine_ls_number_restraints 0
_refine_ls_restrained_S_all 1.059
_refine_ls_R_factor_all 0.0484
_refine_ls_R_factor_gt 0.0406
_refine_ls_shift/su_max 0.001
_refine_ls_shift/su_mean 0.000
_refine_ls_structure_factor_coef Fsqd
_refine_ls_weighting_details 'w=1/[\s^2^(Fo^2^)+(0.0263P)^2^+0.8733P] where P=(Fo^2^+2Fc^2^)/3'
_refine_ls_weighting_scheme calc
_refine_ls_wR_factor_gt 0.0796
_refine_ls_wR_factor_ref 0.0836
_reflns_Friedel_coverage 0.785
_reflns_Friedel_fraction_full 1.000
_reflns_Friedel_fraction_max 0.913
_reflns_number_gt 6908
_reflns_number_total 7676
_reflns_threshold_expression 'I > 2\s(I)'
_cod_data_source_file d0ce00606h2.cif
_cod_data_source_block 3k4chfba
_cod_database_code 7240633
_shelx_shelxl_version_number 2018/1
_shelx_space_group_comment
;
The symmetry employed for this shelxl refinement is uniquely defined
by the following loop, which should always be used as a source of
symmetry information in preference to the above space-group names.
They are only intended as comments.
;
_shelx_estimated_absorpt_t_min 0.705
_shelx_estimated_absorpt_t_max 0.788

loop_
_space_group_symop_operation_xyz
'x, y, z'
'-x+1/2, -y, z+1/2'
'-x, y+1/2, -z+1/2'
'x+1/2, -y+1/2, -z'

loop_
_atom_site_label
_atom_site_type_symbol
_atom_site_fract_x
_atom_site_fract_y
_atom_site_fract_z
_atom_site_U_iso_or_equiv
_atom_site_adp_type
_atom_site_occupancy
_atom_site_site_symmetry_order
_atom_site_calc_flag
_atom_site_refinement_flags_posn
_atom_site_refinement_flags_adp
_atom_site_refinement_flags_occupancy
_atom_site_disorder_assembly
_atom_site_disorder_group
O1C O 0.1631(3) 0.47108(16) 0.75231(9) 0.0181(5) Uani 1 1 d . . . . .
C1C C 0.0738(4) 0.4799(2) 0.79609(12) 0.0123(7) Uani 1 1 d . . . . .
C2C C 0.0106(4) 0.4073(2) 0.82472(13) 0.0123(6) Uani 1 1 d . . . . .
C3C C -0.0842(5) 0.4159(2) 0.87200(13) 0.0149(7) Uani 1 1 d . . . . .
C4C C -0.1232(5) 0.4950(2) 0.89347(13) 0.0156(7) Uani 1 1 d . . . . .
H4C H -0.188328 0.499882 0.925780 0.019 Uiso 1 1 calc R U . . .
C5C C -0.0645(5) 0.5669(2) 0.86652(13) 0.0139(7) Uani 1 1 d . . . . .
C6C C 0.0299(4) 0.5602(2) 0.81905(13) 0.0134(7) Uani 1 1 d . . . . .
Cl2C Cl 0.05910(11) 0.30763(5) 0.79907(3) 0.01742(18) Uani 1 1 d . . . . .
Cl3C Cl -0.15618(13) 0.32641(6) 0.90613(4) 0.0246(2) Uani 1 1 d . . . . .
Cl5C Cl -0.11856(12) 0.66573(6) 0.89252(3) 0.0229(2) Uani 1 1 d . . . . .
Cl6C Cl 0.09489(12) 0.65024(5) 0.78436(3) 0.02044(19) Uani 1 1 d . . . . .
O1D O 0.8340(3) 0.49548(15) 0.56011(9) 0.0164(5) Uani 1 1 d . . . . .
C1D C 0.9229(4) 0.4921(2) 0.51597(12) 0.0121(6) Uani 1 1 d . . . . .
C2D C 0.9664(4) 0.4152(2) 0.48916(13) 0.0136(7) Uani 1 1 d . . . . .
C3D C 1.0628(4) 0.4139(2) 0.44187(13) 0.0148(7) Uani 1 1 d . . . . .
C4D C 1.1226(5) 0.4883(2) 0.41869(13) 0.0155(7) Uani 1 1 d . . . . .
H4D H 1.188648 0.487087 0.386421 0.019 Uiso 1 1 calc R U . . .
C5D C 1.0835(5) 0.5654(2) 0.44389(13) 0.0144(7) Uani 1 1 d . . . . .
C6D C 0.9870(4) 0.5681(2) 0.49099(13) 0.0115(7) Uani 1 1 d . . . . .
Cl2D Cl 0.89653(12) 0.32092(5) 0.51862(3) 0.01915(18) Uani 1 1 d . . . . .
Cl3D Cl 1.11601(12) 0.31851(5) 0.41069(3) 0.02120(19) Uani 1 1 d . . . . .
Cl5D Cl 1.15985(12) 0.65827(6) 0.41437(3) 0.0227(2) Uani 1 1 d . . . . .
Cl6D Cl 0.93999(11) 0.66423(5) 0.52136(3) 0.01454(16) Uani 1 1 d . . . . .
N1A N 0.3868(4) 0.56349(18) 0.70333(11) 0.0151(6) Uani 1 1 d . . . . .
H1A H 0.302488 0.542038 0.723126 0.018 Uiso 1 1 calc R U . . .
C2A C 0.3494(5) 0.5863(2) 0.65223(13) 0.0155(7) Uani 1 1 d . . . . .
C3A C 0.4813(5) 0.6177(2) 0.61900(13) 0.0162(7) Uani 1 1 d . . . . .
C4A C 0.6479(4) 0.6253(2) 0.64121(14) 0.0166(7) Uani 1 1 d . . . . .
H4A H 0.740991 0.645253 0.619418 0.020 Uiso 1 1 calc R U . . .
C5A C 0.6801(5) 0.6043(2) 0.69430(14) 0.0201(8) Uani 1 1 d . . . . .
H5A H 0.793031 0.612064 0.709133 0.024 Uiso 1 1 calc R U . . .
C6A C 0.5465(5) 0.5718(2) 0.72571(14) 0.0174(7) Uani 1 1 d . . . . .
C7A C 0.1638(5) 0.5762(2) 0.63477(14) 0.0200(8) Uani 1 1 d . . . . .
H71A H 0.113791 0.632357 0.627153 0.030 Uiso 1 1 calc R U . . .
H72A H 0.096854 0.548669 0.663450 0.030 Uiso 1 1 calc R U . . .
H73A H 0.159144 0.541053 0.602282 0.030 Uiso 1 1 calc R U . . .
C8A C 0.4456(5) 0.6416(2) 0.56152(13) 0.0207(8) Uani 1 1 d . . . . .
H81A H 0.394172 0.698639 0.560187 0.031 Uiso 1 1 calc R U . . .
H82A H 0.364415 0.600439 0.545712 0.031 Uiso 1 1 calc R U . . .
H83A H 0.555024 0.641178 0.541208 0.031 Uiso 1 1 calc R U . . .
C9A C 0.5646(5) 0.5475(3) 0.78381(14) 0.0260(9) Uani 1 1 d . . . . .
H91A H 0.484350 0.500736 0.792030 0.039 Uiso 1 1 calc R U . . .
H92A H 0.536841 0.596645 0.806486 0.039 Uiso 1 1 calc R U . . .
H93A H 0.684599 0.529159 0.790820 0.039 Uiso 1 1 calc R U . . .
N1B N 0.6108(4) 0.40068(17) 0.60828(11) 0.0150(6) Uani 1 1 d . . . . .
H1B H 0.695375 0.422746 0.588879 0.018 Uiso 1 1 calc R U . . .
C2B C 0.6474(5) 0.3765(2) 0.65918(13) 0.0154(7) Uani 1 1 d . . . . .
C3B C 0.5157(5) 0.3441(2) 0.69179(14) 0.0187(7) Uani 1 1 d . . . . .
C4B C 0.3487(5) 0.3388(2) 0.66975(15) 0.0226(8) Uani 1 1 d . . . . .
H4B H 0.255072 0.318687 0.691265 0.027 Uiso 1 1 calc R U . . .
C5B C 0.3175(5) 0.3623(2) 0.61692(15) 0.0193(8) Uani 1 1 d . . . . .
H5B H 0.203552 0.357390 0.602298 0.023 Uiso 1 1 calc R U . . .
C6B C 0.4521(5) 0.3929(2) 0.58562(15) 0.0184(7) Uani 1 1 d . . . . .
C7B C 0.8339(5) 0.3863(3) 0.67669(15) 0.0220(8) Uani 1 1 d . . . . .
H71B H 0.899903 0.415712 0.648576 0.033 Uiso 1 1 calc R U . . .
H72B H 0.884839 0.329928 0.682952 0.033 Uiso 1 1 calc R U . . .
H73B H 0.838380 0.419560 0.709959 0.033 Uiso 1 1 calc R U . . .
C8B C 0.5516(5) 0.3144(3) 0.74824(14) 0.0266(9) Uani 1 1 d . . . . .
H81B H 0.609952 0.258898 0.747151 0.040 Uiso 1 1 calc R U . . .
H82B H 0.441338 0.309094 0.767854 0.040 Uiso 1 1 calc R U . . .
H83B H 0.626710 0.355737 0.766456 0.040 Uiso 1 1 calc R U . . .
C9B C 0.4353(5) 0.4164(3) 0.52748(14) 0.0247(8) Uani 1 1 d . . . . .
H91B H 0.459509 0.366396 0.505166 0.037 Uiso 1 1 calc R U . . .
H92B H 0.518837 0.461627 0.518875 0.037 Uiso 1 1 calc R U . . .
H93B H 0.316708 0.436623 0.520397 0.037 Uiso 1 1 calc R U . . .

loop_
_atom_site_aniso_label
_atom_site_aniso_U_11
_atom_site_aniso_U_22
_atom_site_aniso_U_33
_atom_site_aniso_U_23
_atom_site_aniso_U_13
_atom_site_aniso_U_12
O1C 0.0208(14) 0.0194(13) 0.0140(12) -0.0001(10) 0.0059(10) -0.0021(11)
C1C 0.0097(16) 0.0161(16) 0.0111(14) -0.0001(12) -0.0045(13) -0.0021(13)
C2C 0.0113(16) 0.0132(15) 0.0125(15) -0.0017(13) -0.0007(13) -0.0001(12)
C3C 0.0142(17) 0.0167(16) 0.0137(15) 0.0042(13) -0.0004(14) -0.0004(14)
C4C 0.0156(18) 0.0184(16) 0.0129(15) -0.0005(13) 0.0029(14) 0.0036(14)
C5C 0.0132(17) 0.0144(15) 0.0142(15) -0.0029(13) -0.0003(14) 0.0018(14)
C6C 0.0138(17) 0.0130(15) 0.0132(15) 0.0038(13) -0.0029(13) -0.0003(13)
Cl2C 0.0217(4) 0.0130(4) 0.0176(4) -0.0018(3) 0.0024(3) -0.0007(3)
Cl3C 0.0310(5) 0.0181(4) 0.0247(4) 0.0065(4) 0.0110(4) 0.0005(4)
Cl5C 0.0274(5) 0.0164(4) 0.0249(4) -0.0032(3) 0.0032(4) 0.0045(4)
Cl6C 0.0263(5) 0.0140(4) 0.0210(4) 0.0038(3) 0.0017(4) -0.0030(4)
O1D 0.0186(13) 0.0171(12) 0.0134(11) -0.0005(10) 0.0044(10) -0.0064(11)
C1D 0.0115(16) 0.0123(14) 0.0126(14) -0.0008(12) -0.0027(13) -0.0009(13)
C2D 0.0130(17) 0.0113(15) 0.0164(16) 0.0026(13) -0.0021(13) -0.0010(13)
C3D 0.0130(17) 0.0154(16) 0.0161(16) -0.0042(13) -0.0044(14) 0.0029(14)
C4D 0.0153(18) 0.0178(16) 0.0134(15) 0.0000(13) 0.0013(14) 0.0038(14)
C5D 0.0153(18) 0.0137(15) 0.0143(15) 0.0041(12) 0.0003(14) -0.0016(14)
C6D 0.0105(16) 0.0126(15) 0.0115(15) -0.0008(12) 0.0003(12) -0.0001(12)
Cl2D 0.0251(5) 0.0112(4) 0.0213(4) 0.0022(3) 0.0028(4) -0.0018(3)
Cl3D 0.0249(5) 0.0158(4) 0.0229(4) -0.0040(3) 0.0024(4) 0.0050(4)
Cl5D 0.0273(5) 0.0163(4) 0.0244(4) 0.0040(4) 0.0124(4) -0.0024(4)
Cl6D 0.0193(4) 0.0109(3) 0.0134(3) -0.0005(3) 0.0024(3) -0.0020(3)
N1A 0.0140(15) 0.0170(14) 0.0143(13) 0.0008(11) 0.0032(12) -0.0021(12)
C2A 0.0182(18) 0.0122(15) 0.0161(16) -0.0008(13) 0.0013(14) 0.0019(14)
C3A 0.0209(19) 0.0127(16) 0.0150(16) 0.0006(13) 0.0038(14) 0.0000(14)
C4A 0.0120(17) 0.0153(16) 0.0224(17) -0.0006(14) 0.0065(14) -0.0027(13)
C5A 0.0157(18) 0.0247(19) 0.0198(17) -0.0039(15) -0.0002(15) -0.0012(15)
C6A 0.0159(18) 0.0204(17) 0.0158(16) -0.0029(14) 0.0009(14) -0.0021(15)
C7A 0.0174(18) 0.0232(18) 0.0193(17) 0.0049(15) -0.0006(15) -0.0045(15)
C8A 0.0233(19) 0.0183(17) 0.0204(17) 0.0033(14) 0.0031(15) -0.0024(15)
C9A 0.021(2) 0.038(2) 0.0191(18) 0.0038(17) -0.0027(17) -0.0022(18)
N1B 0.0154(15) 0.0117(13) 0.0180(14) 0.0002(11) 0.0038(12) -0.0044(12)
C2B 0.0177(18) 0.0111(15) 0.0174(16) -0.0013(13) 0.0018(14) 0.0007(13)
C3B 0.0199(18) 0.0157(16) 0.0204(17) -0.0011(15) 0.0052(14) -0.0001(14)
C4B 0.0187(18) 0.0201(18) 0.0290(19) -0.0041(16) 0.0083(15) -0.0029(16)
C5B 0.0141(18) 0.0168(17) 0.0270(18) -0.0029(15) 0.0017(15) -0.0013(14)
C6B 0.0174(18) 0.0123(15) 0.0256(18) -0.0055(14) 0.0006(15) -0.0007(14)
C7B 0.0182(19) 0.029(2) 0.0192(17) 0.0058(15) -0.0009(15) 0.0000(16)
C8B 0.028(2) 0.030(2) 0.0211(18) 0.0069(16) 0.0087(16) 0.0023(18)
C9B 0.022(2) 0.028(2) 0.0239(19) 0.0013(16) -0.0040(17) -0.0006(17)

loop_
_atom_type_symbol
_atom_type_description
_atom_type_scat_dispersion_real
_atom_type_scat_dispersion_imag
_atom_type_scat_source
C C 0.0033 0.0016 'International Tables Vol C Tables 4.2.6.8 and 6.1.1.4'
H H 0.0000 0.0000 'International Tables Vol C Tables 4.2.6.8 and 6.1.1.4'
N N 0.0061 0.0033 'International Tables Vol C Tables 4.2.6.8 and 6.1.1.4'
O O 0.0106 0.0060 'International Tables Vol C Tables 4.2.6.8 and 6.1.1.4'
Cl Cl 0.1484 0.1585 'International Tables Vol C Tables 4.2.6.8 and 6.1.1.4'

loop_
_geom_angle_atom_site_label_1
_geom_angle_atom_site_label_2
_geom_angle_atom_site_label_3
_geom_angle
_geom_angle_site_symmetry_1
_geom_angle_site_symmetry_3
_geom_angle_publ_flag
O1C C1C C6C 123.9(3) . . ?
O1C C1C C2C 120.9(3) . . ?
C6C C1C C2C 115.2(3) . . ?
C3C C2C C1C 121.5(3) . . ?
C3C C2C Cl2C 120.8(3) . . ?
C1C C2C Cl2C 117.7(2) . . ?
C4C C3C C2C 121.8(3) . . ?
C4C C3C Cl3C 118.0(3) . . ?
C2C C3C Cl3C 120.2(3) . . ?
C3C C4C C5C 118.2(3) . . ?
C3C C4C H4C 120.9 . . ?
C5C C4C H4C 120.9 . . ?
C4C C5C C6C 121.1(3) . . ?
C4C C5C Cl5C 118.1(3) . . ?
C6C C5C Cl5C 120.7(3) . . ?
C5C C6C C1C 122.1(3) . . ?
C5C C6C Cl6C 120.8(3) . . ?
C1C C6C Cl6C 117.1(3) . . ?
O1D C1D C2D 123.9(3) . . ?
O1D C1D C6D 121.0(3) . . ?
C2D C1D C6D 115.1(3) . . ?
C3D C2D C1D 122.4(3) . . ?
C3D C2D Cl2D 120.6(3) . . ?
C1D C2D Cl2D 117.0(3) . . ?
C4D C3D C2D 121.2(3) . . ?
C4D C3D Cl3D 117.7(3) . . ?
C2D C3D Cl3D 121.1(3) . . ?
C3D C4D C5D 118.3(3) . . ?
C3D C4D H4D 120.8 . . ?
C5D C4D H4D 120.8 . . ?
C6D C5D C4D 121.4(3) . . ?
C6D C5D Cl5D 120.8(3) . . ?
C4D C5D Cl5D 117.8(3) . . ?
C5D C6D C1D 121.6(3) . . ?
C5D C6D Cl6D 120.6(3) . . ?
C1D C6D Cl6D 117.8(2) . . ?
C2A N1A C6A 123.6(3) . . ?
C2A N1A H1A 118.2 . . ?
C6A N1A H1A 118.2 . . ?
N1A C2A C3A 119.8(3) . . ?
N1A C2A C7A 116.5(3) . . ?
C3A C2A C7A 123.7(3) . . ?
C2A C3A C4A 117.3(3) . . ?
C2A C3A C8A 121.3(3) . . ?
C4A C3A C8A 121.4(3) . . ?
C5A C4A C3A 121.3(3) . . ?
C5A C4A H4A 119.3 . . ?
C3A C4A H4A 119.3 . . ?
C4A C5A C6A 119.6(3) . . ?
C4A C5A H5A 120.2 . . ?
C6A C5A H5A 120.2 . . ?
N1A C6A C5A 118.3(3) . . ?
N1A C6A C9A 117.1(3) . . ?
C5A C6A C9A 124.6(3) . . ?
C2A C7A H71A 109.5 . . ?
C2A C7A H72A 109.5 . . ?
H71A C7A H72A 109.5 . . ?
C2A C7A H73A 109.5 . . ?
H71A C7A H73A 109.5 . . ?
H72A C7A H73A 109.5 . . ?
C3A C8A H81A 109.5 . . ?
C3A C8A H82A 109.5 . . ?
H81A C8A H82A 109.5 . . ?
C3A C8A H83A 109.5 . . ?
H81A C8A H83A 109.5 . . ?
H82A C8A H83A 109.5 . . ?
C6A C9A H91A 109.5 . . ?
C6A C9A H92A 109.5 . . ?
H91A C9A H92A 109.5 . . ?
C6A C9A H93A 109.5 . . ?
H91A C9A H93A 109.5 . . ?
H92A C9A H93A 109.5 . . ?
C6B N1B C2B 123.7(3) . . ?
C6B N1B H1B 118.2 . . ?
C2B N1B H1B 118.2 . . ?
N1B C2B C3B 119.9(3) . . ?
N1B C2B C7B 116.1(3) . . ?
C3B C2B C7B 124.0(3) . . ?
C2B C3B C4B 117.3(3) . . ?
C2B C3B C8B 121.6(3) . . ?
C4B C3B C8B 121.0(3) . . ?
C5B C4B C3B 121.0(3) . . ?
C5B C4B H4B 119.5 . . ?
C3B C4B H4B 119.5 . . ?
C6B C5B C4B 119.9(3) . . ?
C6B C5B H5B 120.0 . . ?
C4B C5B H5B 120.0 . . ?
N1B C6B C5B 118.1(3) . . ?
N1B C6B C9B 117.4(3) . . ?
C5B C6B C9B 124.5(3) . . ?
C2B C7B H71B 109.5 . . ?
C2B C7B H72B 109.5 . . ?
H71B C7B H72B 109.5 . . ?
C2B C7B H73B 109.5 . . ?
H71B C7B H73B 109.5 . . ?
H72B C7B H73B 109.5 . . ?
C3B C8B H81B 109.5 . . ?
C3B C8B H82B 109.5 . . ?
H81B C8B H82B 109.5 . . ?
C3B C8B H83B 109.5 . . ?
H81B C8B H83B 109.5 . . ?
H82B C8B H83B 109.5 . . ?
C6B C9B H91B 109.5 . . ?
C6B C9B H92B 109.5 . . ?
H91B C9B H92B 109.5 . . ?
C6B C9B H93B 109.5 . . ?
H91B C9B H93B 109.5 . . ?
H92B C9B H93B 109.5 . . ?

loop_
_geom_bond_atom_site_label_1
_geom_bond_atom_site_label_2
_geom_bond_distance
_geom_bond_site_symmetry_2
_geom_bond_publ_flag
O1C C1C 1.295(4) . ?
C1C C6C 1.424(5) . ?
C1C C2C 1.429(5) . ?
C2C C3C 1.390(5) . ?
C2C Cl2C 1.731(3) . ?
C3C C4C 1.385(5) . ?
C3C Cl3C 1.733(3) . ?
C4C C5C 1.389(5) . ?
C4C H4C 0.9500 . ?
C5C C6C 1.390(5) . ?
C5C Cl5C 1.732(3) . ?
C6C Cl6C 1.731(3) . ?
O1D C1D 1.294(4) . ?
C1D C2D 1.420(4) . ?
C1D C6D 1.432(4) . ?
C2D C3D 1.390(5) . ?
C2D Cl2D 1.738(3) . ?
C3D C4D 1.382(5) . ?
C3D Cl3D 1.736(3) . ?
C4D C5D 1.395(5) . ?
C4D H4D 0.9500 . ?
C5D C6D 1.387(4) . ?
C5D Cl5D 1.736(3) . ?
C6D Cl6D 1.727(3) . ?
N1A C2A 1.352(4) . ?
N1A C6A 1.352(4) . ?
N1A H1A 0.8800 . ?
C2A C3A 1.397(5) . ?
C2A C7A 1.497(5) . ?
C3A C4A 1.398(5) . ?
C3A C8A 1.504(5) . ?
C4A C5A 1.384(5) . ?
C4A H4A 0.9500 . ?
C5A C6A 1.386(5) . ?
C5A H5A 0.9500 . ?
C6A C9A 1.503(5) . ?
C7A H71A 0.9800 . ?
C7A H72A 0.9800 . ?
C7A H73A 0.9800 . ?
C8A H81A 0.9800 . ?
C8A H82A 0.9800 . ?
C8A H83A 0.9800 . ?
C9A H91A 0.9800 . ?
C9A H92A 0.9800 . ?
C9A H93A 0.9800 . ?
N1B C6B 1.347(4) . ?
N1B C2B 1.352(4) . ?
N1B H1B 0.8800 . ?
C2B C3B 1.392(5) . ?
C2B C7B 1.504(5) . ?
C3B C4B 1.396(5) . ?
C3B C8B 1.506(5) . ?
C4B C5B 1.387(5) . ?
C4B H4B 0.9500 . ?
C5B C6B 1.381(5) . ?
C5B H5B 0.9500 . ?
C6B C9B 1.499(5) . ?
C7B H71B 0.9800 . ?
C7B H72B 0.9800 . ?
C7B H73B 0.9800 . ?
C8B H81B 0.9800 . ?
C8B H82B 0.9800 . ?
C8B H83B 0.9800 . ?
C9B H91B 0.9800 . ?
C9B H92B 0.9800 . ?
C9B H93B 0.9800 . ?

loop_
_geom_hbond_atom_site_label_D
_geom_hbond_atom_site_label_H
_geom_hbond_atom_site_label_A
_geom_hbond_distance_DH
_geom_hbond_distance_HA
_geom_hbond_distance_DA
_geom_hbond_angle_DHA
_geom_hbond_site_symmetry_A
_geom_hbond_publ_flag
N1A H1A O1C 0.88 1.71 2.557(4) 161.6 . yes
N1A H1A Cl6C 0.88 2.78 3.308(3) 119.6 . yes
C7A H72A O1C 0.98 2.58 3.360(4) 137.0 . yes
N1B H1B O1D 0.88 1.72 2.567(4) 161.4 . yes
N1B H1B Cl2D 0.88 2.83 3.370(3) 121.3 . yes
C7B H71B O1D 0.98 2.58 3.371(4) 137.4 . yes
C7B H72B Cl6C 0.98 2.94 3.871(4) 158.7 3_646 yes

loop_
_geom_torsion_atom_site_label_1
_geom_torsion_atom_site_label_2
_geom_torsion_atom_site_label_3
_geom_torsion_atom_site_label_4
_geom_torsion
_geom_torsion_site_symmetry_1
_geom_torsion_site_symmetry_2
_geom_torsion_site_symmetry_3
_geom_torsion_site_symmetry_4
_geom_torsion_publ_flag
O1C C1C C2C C3C 179.5(3) . . . . ?
C6C C1C C2C C3C -1.1(5) . . . . ?
O1C C1C C2C Cl2C 0.5(4) . . . . ?
C6C C1C C2C Cl2C 180.0(2) . . . . ?
C1C C2C C3C C4C 0.5(5) . . . . ?
Cl2C C2C C3C C4C 179.4(3) . . . . ?
C1C C2C C3C Cl3C -179.1(3) . . . . ?
Cl2C C2C C3C Cl3C -0.2(4) . . . . ?
C2C C3C C4C C5C -0.1(5) . . . . ?
Cl3C C3C C4C C5C 179.4(3) . . . . ?
C3C C4C C5C C6C 0.4(5) . . . . ?
C3C C4C C5C Cl5C 178.3(3) . . . . ?
C4C C5C C6C C1C -1.1(5) . . . . ?
Cl5C C5C C6C C1C -178.9(3) . . . . ?
C4C C5C C6C Cl6C 177.4(3) . . . . ?
Cl5C C5C C6C Cl6C -0.4(4) . . . . ?
O1C C1C C6C C5C -179.2(3) . . . . ?
C2C C1C C6C C5C 1.3(5) . . . . ?
O1C C1C C6C Cl6C 2.3(5) . . . . ?
C2C C1C C6C Cl6C -177.2(2) . . . . ?
O1D C1D C2D C3D -179.7(3) . . . . ?
C6D C1D C2D C3D -0.5(5) . . . . ?
O1D C1D C2D Cl2D -0.7(5) . . . . ?
C6D C1D C2D Cl2D 178.5(2) . . . . ?
C1D C2D C3D C4D 0.5(5) . . . . ?
Cl2D C2D C3D C4D -178.5(3) . . . . ?
C1D C2D C3D Cl3D 179.1(3) . . . . ?
Cl2D C2D C3D Cl3D 0.2(4) . . . . ?
C2D C3D C4D C5D -0.1(5) . . . . ?
Cl3D C3D C4D C5D -178.9(3) . . . . ?
C3D C4D C5D C6D -0.1(5) . . . . ?
C3D C4D C5D Cl5D 179.9(3) . . . . ?
C4D C5D C6D C1D 0.0(5) . . . . ?
Cl5D C5D C6D C1D -180.0(3) . . . . ?
C4D C5D C6D Cl6D -179.9(3) . . . . ?
Cl5D C5D C6D Cl6D 0.2(4) . . . . ?
O1D C1D C6D C5D 179.5(3) . . . . ?
C2D C1D C6D C5D 0.3(5) . . . . ?
O1D C1D C6D Cl6D -0.6(4) . . . . ?
C2D C1D C6D Cl6D -179.8(2) . . . . ?
C6A N1A C2A C3A 2.3(5) . . . . ?
C6A N1A C2A C7A -177.4(3) . . . . ?
N1A C2A C3A C4A -1.0(5) . . . . ?
C7A C2A C3A C4A 178.6(3) . . . . ?
N1A C2A C3A C8A 178.4(3) . . . . ?
C7A C2A C3A C8A -2.0(5) . . . . ?
C2A C3A C4A C5A -1.4(5) . . . . ?
C8A C3A C4A C5A 179.2(3) . . . . ?
C3A C4A C5A C6A 2.6(5) . . . . ?
C2A N1A C6A C5A -1.1(5) . . . . ?
C2A N1A C6A C9A 177.1(3) . . . . ?
C4A C5A C6A N1A -1.4(5) . . . . ?
C4A C5A C6A C9A -179.4(4) . . . . ?
C6B N1B C2B C3B -2.3(5) . . . . ?
C6B N1B C2B C7B 177.3(3) . . . . ?
N1B C2B C3B C4B -0.4(5) . . . . ?
C7B C2B C3B C4B -179.9(3) . . . . ?
N1B C2B C3B C8B 178.5(3) . . . . ?
C7B C2B C3B C8B -1.1(5) . . . . ?
C2B C3B C4B C5B 2.0(5) . . . . ?
C8B C3B C4B C5B -176.9(4) . . . . ?
C3B C4B C5B C6B -1.1(6) . . . . ?
C2B N1B C6B C5B 3.2(5) . . . . ?
C2B N1B C6B C9B -175.4(3) . . . . ?
C4B C5B C6B N1B -1.5(5) . . . . ?
C4B C5B C6B C9B 177.1(3) . . . . ?
